data_1502840
loop_
_publ_author_name
'Dydio, Pawe\/l'
'Zieli\'nski, Tomasz'
'Jurczak, Janusz'

_publ_section_title
;
 7,7'-Diureido-2,2'-diindolylmethanes: anion receptors effective in a
 highly competitive solvent, methanol.
;
_journal_issue 5
_journal_name_full 'Organic letters'
_journal_page_first 1076
_journal_page_last 1078
_journal_paper_doi 10.1021/ol1000395
_journal_volume 12
_journal_year 2010
_chemical_formula_sum 'C75.24 H121 N10 O8.12 P S2.12'
_chemical_formula_weight 1394.56
_chemical_name_systematic
; 
 ? 
;
_space_group_IT_number 2
_symmetry_cell_setting triclinic
_symmetry_space_group_name_Hall '-P 1'
_symmetry_space_group_name_H-M 'P -1'
_atom_sites_solution_hydrogens geom
_atom_sites_solution_primary direct
_atom_sites_solution_secondary difmap
_audit_creation_method SHELXL-97
_cell_angle_alpha 98.544(7)
_cell_angle_beta 93.146(7)
_cell_angle_gamma 106.279(7)
_cell_formula_units_Z 2
_cell_length_a 13.0331(11)
_cell_length_b 13.2679(11)
_cell_length_c 24.257(2)
_cell_measurement_temperature 100(2)
_cell_volume 3961.1(6)
_computing_cell_refinement
;
CrysAlis RED, Oxford Diffraction Ltd.,
Version 1.171.28cycle4 beta (release 11-11-2005 CrysAlis171 .NET)
(compiled Nov 11 2005,15:50:43)
;
_computing_data_collection
;
CrysAlis CCD, Oxford Diffraction Ltd.,
Version 1.171.28cycle4 beta (release 11-11-2005 CrysAlis171 .NET)
(compiled Nov 11 2005,15:50:43)
;
_computing_data_reduction
;
CrysAlis RED, Oxford Diffraction Ltd.,
Version 1.171.28cycle4 beta (release 11-11-2005 CrysAlis171 .NET)
(compiled Nov 11 2005,15:50:43)
;
_computing_molecular_graphics 'Diamond 2.1'
_computing_publication_material SHELXTL-97
_computing_structure_refinement 'SHELXL-97 (Sheldrick, 1997)'
_computing_structure_solution 'SHELXS-97 (Sheldrick, 1990)'
_diffrn_ambient_temperature 100(2)
_diffrn_detector_area_resol_mean 8.6479
_diffrn_measured_fraction_theta_full 0.998
_diffrn_measured_fraction_theta_max 0.998
_diffrn_measurement_device_type 'KM4 CCD'
_diffrn_measurement_method 'omega scan'
_diffrn_radiation_monochromator graphite
_diffrn_radiation_source 'fine-focus sealed tube'
_diffrn_radiation_type MoK\a
_diffrn_radiation_wavelength 0.71073
_diffrn_reflns_av_R_equivalents 0.0482
_diffrn_reflns_av_sigmaI/netI 0.0938
_diffrn_reflns_limit_h_max 15
_diffrn_reflns_limit_h_min -15
_diffrn_reflns_limit_k_max 15
_diffrn_reflns_limit_k_min -15
_diffrn_reflns_limit_l_max 28
_diffrn_reflns_limit_l_min -28
_diffrn_reflns_number 61588
_diffrn_reflns_theta_full 25.00
_diffrn_reflns_theta_max 25.00
_diffrn_reflns_theta_min 2.66
_diffrn_standards_number '1 frame'
_exptl_absorpt_coefficient_mu 0.148
_exptl_absorpt_correction_T_max 0.98
_exptl_absorpt_correction_T_min 0.95
_exptl_absorpt_correction_type multi-scan
_exptl_absorpt_process_details
;
CrysAlis RED, Oxford Diffraction Ltd.,
Version 1.171.28cycle4 beta (release 11-11-2005 CrysAlis171 .NET)
(compiled Nov 11 2005,15:50:43)
Empirical absorption correction using spherical harmonics,
 implemented in SCALE3 ABSPACK scaling algorithm.
;
_exptl_crystal_colour colourless
_exptl_crystal_density_diffrn 1.169
_exptl_crystal_density_method 'not measured'
_exptl_crystal_description prismatic
_exptl_crystal_F_000 1513
_exptl_crystal_size_max 0.36
_exptl_crystal_size_mid 0.14
_exptl_crystal_size_min 0.10
_refine_diff_density_max 0.330
_refine_diff_density_min -0.385
_refine_diff_density_rms 0.039
_refine_ls_extinction_method none
_refine_ls_goodness_of_fit_ref 0.810
_refine_ls_hydrogen_treatment mixed
_refine_ls_matrix_type full
_refine_ls_number_parameters 952
_refine_ls_number_reflns 13942
_refine_ls_number_restraints 8
_refine_ls_restrained_S_all 0.812
_refine_ls_R_factor_all 0.0800
_refine_ls_R_factor_gt 0.0369
_refine_ls_shift/su_max 0.000
_refine_ls_shift/su_mean 0.000
_refine_ls_structure_factor_coef Fsqd
_refine_ls_weighting_details 'calc w=1/[\s^2^(Fo^2^)+(0.0386P)^2^+0.0000P] where P=(Fo^2^+2Fc^2^)/3'
_refine_ls_weighting_scheme calc
_refine_ls_wR_factor_gt 0.0737
_refine_ls_wR_factor_ref 0.0797
_reflns_number_gt 7819
_reflns_number_total 13942
_reflns_threshold_expression >2sigma(I)
_cod_data_source_file ol1000395_si_002.cif
_cod_data_source_block p378tbap
_cod_depositor_comments
;
The following automatic conversions were performed:

'_symmetry_cell_setting' value 'Triclinic' changed to 'triclinic'
according to /home/saulius/struct/CIF-dictionaries/cif_core.dic
dictionary named 'cif_core.dic' version 2.4.2 from 2011-04-26.

Automatic conversion script
Id: cif_fix_values 1715 2011-07-08 13:25:40Z adriana 
;
_cod_original_cell_volume 3961.2(6)
_cod_original_sg_symbol_H-M P-1
_cod_database_code 1502840

loop_
_symmetry_equiv_pos_as_xyz
'x, y, z'
'-x, -y, -z'

loop_
_atom_site_label
_atom_site_type_symbol
_atom_site_fract_x
_atom_site_fract_y
_atom_site_fract_z
_atom_site_U_iso_or_equiv
_atom_site_adp_type
_atom_site_occupancy
_atom_site_symmetry_multiplicity
_atom_site_calc_flag
_atom_site_refinement_flags
_atom_site_disorder_assembly
_atom_site_disorder_group
O1 O 0.96248(11) 0.70866(11) 0.21319(5) 0.0336(4) Uani 1 1 d . . .
O2 O 0.38970(11) 0.13931(10) 0.24610(5) 0.0302(3) Uani 1 1 d . . .
N1 N 0.62835(13) 0.42595(13) 0.11853(7) 0.0241(4) Uani 1 1 d . . .
N2 N 0.78709(14) 0.62727(13) 0.17712(7) 0.0240(4) Uani 1 1 d . . .
N3 N 0.82402(14) 0.72936(13) 0.26350(7) 0.0222(4) Uani 1 1 d . . .
N4 N 0.71676(13) 0.72843(13) 0.36555(7) 0.0203(4) Uani 1 1 d . . .
N5 N 0.52368(13) 0.50474(12) 0.37774(7) 0.0204(4) Uani 1 1 d . . .
N6 N 0.43568(13) 0.31475(14) 0.28930(6) 0.0220(4) Uani 1 1 d . . .
N7 N 0.37139(13) 0.26951(14) 0.19684(7) 0.0226(4) Uani 1 1 d . . .
N8 N 0.31602(14) 0.36715(14) 0.10294(7) 0.0265(4) Uani 1 1 d . . .
C1 C 0.58173(17) 0.33450(16) 0.08088(8) 0.0283(5) Uani 1 1 d . . .
H1 H 0.5135 0.2859 0.0830 0.034 Uiso 1 1 calc R . .
C2 C 0.64748(17) 0.32310(17) 0.03985(8) 0.0314(5) Uani 1 1 d . . .
H2 H 0.6340 0.2655 0.0094 0.038 Uiso 1 1 calc R . .
C3 C 0.74027(17) 0.41391(16) 0.05128(8) 0.0258(5) Uani 1 1 d . . .
C4 C 0.83407(17) 0.44789(17) 0.02525(8) 0.0319(5) Uani 1 1 d . . .
H4 H 0.8456 0.4068 -0.0081 0.038 Uiso 1 1 calc R . .
C5 C 0.90921(17) 0.54205(17) 0.04905(8) 0.0302(5) Uani 1 1 d . . .
H5 H 0.9727 0.5663 0.0314 0.036 Uiso 1 1 calc R . .
C6 C 0.89463(16) 0.60309(16) 0.09859(8) 0.0269(5) Uani 1 1 d . . .
H6 H 0.9480 0.6681 0.1136 0.032 Uiso 1 1 calc R . .
C7 C 0.80401(16) 0.57067(15) 0.12618(8) 0.0227(5) Uani 1 1 d . . .
C8 C 0.72568(16) 0.47655(15) 0.10104(8) 0.0219(5) Uani 1 1 d . . .
C9 C 0.86652(16) 0.69021(15) 0.21780(8) 0.0225(5) Uani 1 1 d . . .
C10 C 0.82222(14) 0.78277(14) 0.36190(8) 0.0191(4) Uani 1 1 d . . .
C11 C 0.87992(15) 0.78657(15) 0.31510(8) 0.0202(5) Uani 1 1 d . . .
C12 C 0.98632(15) 0.84842(15) 0.32308(8) 0.0272(5) Uani 1 1 d . . .
H12 H 1.0284 0.8529 0.2923 0.033 Uiso 1 1 calc R . .
C13 C 1.03237(16) 0.90460(16) 0.37661(9) 0.0329(5) Uani 1 1 d . . .
H13 H 1.1053 0.9471 0.3811 0.039 Uiso 1 1 calc R . .
C14 C 0.97517(16) 0.90002(16) 0.42278(9) 0.0320(5) Uani 1 1 d . . .
H14 H 1.0083 0.9381 0.4586 0.038 Uiso 1 1 calc R . .
C15 C 0.86738(15) 0.83818(15) 0.41592(8) 0.0236(5) Uani 1 1 d . . .
C16 C 0.79481(16) 0.85744(17) 0.51460(8) 0.0368(6) Uani 1 1 d . . .
H16A H 0.7297 0.8222 0.5308 0.055 Uiso 1 1 calc R . .
H16B H 0.8045 0.9344 0.5200 0.055 Uiso 1 1 calc R . .
H16C H 0.8572 0.8440 0.5332 0.055 Uiso 1 1 calc R . .
C17 C 0.78411(16) 0.81407(15) 0.45279(8) 0.0252(5) Uani 1 1 d . . .
C18 C 0.69487(15) 0.74681(15) 0.42089(8) 0.0210(5) Uani 1 1 d . . .
C19 C 0.58691(15) 0.68837(15) 0.43681(8) 0.0224(5) Uani 1 1 d . . .
H19 H 0.5878 0.7110 0.4781 0.027 Uiso 1 1 calc R . .
C20 C 0.49449(15) 0.71901(15) 0.40853(8) 0.0246(5) Uani 1 1 d . . .
H20A H 0.4970 0.7072 0.3674 0.029 Uiso 1 1 calc R . .
H20B H 0.4251 0.6727 0.4168 0.029 Uiso 1 1 calc R . .
C21 C 0.50137(16) 0.83550(15) 0.42900(8) 0.0311(5) Uani 1 1 d . . .
H21A H 0.4966 0.8469 0.4695 0.047 Uiso 1 1 calc R . .
H21B H 0.4420 0.8529 0.4099 0.047 Uiso 1 1 calc R . .
H21C H 0.5699 0.8815 0.4208 0.047 Uiso 1 1 calc R . .
C22 C 0.57400(14) 0.57059(15) 0.42719(8) 0.0193(5) Uani 1 1 d . . .
C23 C 0.60961(14) 0.51257(15) 0.46222(8) 0.0210(5) Uani 1 1 d . . .
C24 C 0.67082(15) 0.55367(16) 0.51904(8) 0.0279(5) Uani 1 1 d . . .
H24A H 0.6858 0.4945 0.5345 0.042 Uiso 0.50 1 calc PR . .
H24B H 0.6280 0.5865 0.5439 0.042 Uiso 0.50 1 calc PR . .
H24C H 0.7387 0.6069 0.5159 0.042 Uiso 0.50 1 calc PR . .
H24D H 0.6825 0.6308 0.5284 0.042 Uiso 0.50 1 calc PR . .
H24E H 0.7403 0.5388 0.5189 0.042 Uiso 0.50 1 calc PR . .
H24F H 0.6296 0.5184 0.5470 0.042 Uiso 0.50 1 calc PR . .
C25 C 0.57770(14) 0.40418(15) 0.43386(8) 0.0208(5) Uani 1 1 d . . .
C26 C 0.58629(15) 0.30881(16) 0.44839(8) 0.0250(5) Uani 1 1 d . . .
H26 H 0.6240 0.3084 0.4830 0.030 Uiso 1 1 calc R . .
C27 C 0.53908(16) 0.21537(16) 0.41162(8) 0.0271(5) Uani 1 1 d . . .
H27 H 0.5422 0.1499 0.4219 0.033 Uiso 1 1 calc R . .
C28 C 0.48656(15) 0.21411(16) 0.35944(8) 0.0249(5) Uani 1 1 d . . .
H28 H 0.4543 0.1480 0.3353 0.030 Uiso 1 1 calc R . .
C29 C 0.48083(14) 0.30762(15) 0.34243(8) 0.0202(5) Uani 1 1 d . . .
C30 C 0.52411(14) 0.40212(15) 0.38117(8) 0.0204(5) Uani 1 1 d . . .
C31 C 0.39861(15) 0.23322(16) 0.24461(8) 0.0230(5) Uani 1 1 d . . .
C32 C 0.27968(15) 0.26059(15) 0.10668(8) 0.0232(5) Uani 1 1 d . . .
C33 C 0.30350(15) 0.20760(15) 0.14944(8) 0.0230(5) Uani 1 1 d . . .
C34 C 0.25375(16) 0.09849(16) 0.14199(8) 0.0298(5) Uani 1 1 d . . .
H34 H 0.2677 0.0592 0.1698 0.036 Uiso 1 1 calc R . .
C35 C 0.18343(17) 0.04576(17) 0.09417(9) 0.0364(6) Uani 1 1 d . . .
H35 H 0.1517 -0.0291 0.0901 0.044 Uiso 1 1 calc R . .
C36 C 0.15850(17) 0.09791(17) 0.05283(9) 0.0358(6) Uani 1 1 d . . .
H36 H 0.1099 0.0604 0.0210 0.043 Uiso 1 1 calc R . .
C37 C 0.20697(16) 0.20833(16) 0.05906(8) 0.0283(5) Uani 1 1 d . . .
C38 C 0.20091(17) 0.28833(17) 0.02664(9) 0.0350(6) Uani 1 1 d . . .
H38 H 0.1580 0.2778 -0.0079 0.042 Uiso 1 1 calc R . .
C39 C 0.26786(16) 0.38220(17) 0.05427(8) 0.0309(5) Uani 1 1 d . . .
H39 H 0.2797 0.4487 0.0418 0.037 Uiso 1 1 calc R . .
H1N H 0.5937(16) 0.4516(16) 0.1451(8) 0.042(7) Uiso 1 1 d . . .
H2N H 0.7228(15) 0.6108(14) 0.1878(7) 0.024(6) Uiso 1 1 d . . .
H3N H 0.7591(14) 0.7028(14) 0.2632(7) 0.015(6) Uiso 1 1 d . . .
H4N H 0.6733(16) 0.6847(16) 0.3367(8) 0.040(7) Uiso 1 1 d . . .
H5N H 0.4905(15) 0.5225(15) 0.3474(8) 0.034(6) Uiso 1 1 d . . .
H6N H 0.4312(15) 0.3790(16) 0.2836(8) 0.034(6) Uiso 1 1 d . . .
H7N H 0.3995(14) 0.3380(15) 0.1960(7) 0.020(5) Uiso 1 1 d . . .
H8N H 0.3651(15) 0.4165(15) 0.1272(8) 0.034(6) Uiso 1 1 d . . .
P1 P 0.49697(4) 0.56560(4) 0.23610(2) 0.01928(13) Uani 1 1 d . . .
O3 O 0.61381(10) 0.60943(10) 0.25967(5) 0.0265(3) Uani 1 1 d . . .
O4 O 0.42221(9) 0.52151(9) 0.27801(5) 0.0215(3) Uani 1 1 d . . .
O5 O 0.48409(10) 0.48328(10) 0.18259(5) 0.0237(3) Uani 1 1 d . . .
O6 O 0.45809(11) 0.66143(10) 0.21881(6) 0.0272(4) Uani 1 1 d . . .
H1P H 0.4969(16) 0.6907(17) 0.1970(9) 0.041 Uiso 1 1 d . . .
N9 N 0.67797(12) 0.01197(12) 0.26429(6) 0.0216(4) Uani 1 1 d . . .
C40 C 0.75901(15) -0.03755(15) 0.23708(8) 0.0241(5) Uani 1 1 d . . .
H40A H 0.7231 -0.0855 0.2019 0.029 Uiso 1 1 calc R . .
H40B H 0.7802 -0.0820 0.2624 0.029 Uiso 1 1 calc R . .
C41 C 0.86048(16) 0.04119(16) 0.22361(9) 0.0332(5) Uani 1 1 d . . .
H41A H 0.8968 0.0902 0.2584 0.040 Uiso 1 1 calc R . .
H41B H 0.8406 0.0844 0.1972 0.040 Uiso 1 1 calc R . .
C42 C 0.93787(16) -0.01521(16) 0.19783(9) 0.0323(5) Uani 1 1 d . . .
H42A H 1.0059 0.0391 0.1943 0.039 Uiso 1 1 calc R . .
H42B H 0.9544 -0.0610 0.2237 0.039 Uiso 1 1 calc R . .
C43 C 0.89589(18) -0.08336(19) 0.14074(10) 0.0515(7) Uani 1 1 d . . .
H43A H 0.8314 -0.1407 0.1442 0.077 Uiso 1 1 calc R . .
H43B H 0.9511 -0.1142 0.1262 0.077 Uiso 1 1 calc R . .
H43C H 0.8780 -0.0392 0.1149 0.077 Uiso 1 1 calc R . .
C44 C 0.64433(16) 0.08334(15) 0.22762(8) 0.0239(5) Uani 1 1 d . . .
H44A H 0.5956 0.1179 0.2477 0.029 Uiso 1 1 calc R . .
H44B H 0.7091 0.1404 0.2227 0.029 Uiso 1 1 calc R . .
C45 C 0.58870(18) 0.02767(16) 0.17031(8) 0.0339(5) Uani 1 1 d . . .
H45A H 0.5229 -0.0287 0.1746 0.041 Uiso 1 1 calc R . .
H45B H 0.6368 -0.0068 0.1497 0.041 Uiso 1 1 calc R . .
C46 C 0.55884(17) 0.10474(16) 0.13671(8) 0.0313(5) Uani 1 1 d . . .
H46A H 0.6250 0.1601 0.1317 0.038 Uiso 1 1 calc R . .
H46B H 0.5125 0.1406 0.1580 0.038 Uiso 1 1 calc R . .
C47 C 0.50026(19) 0.05003(18) 0.07949(9) 0.0455(6) Uani 1 1 d . . .
H47A H 0.5478 0.0190 0.0572 0.068 Uiso 1 1 calc R . .
H47B H 0.4793 0.1023 0.0603 0.068 Uiso 1 1 calc R . .
H47C H 0.4359 -0.0065 0.0841 0.068 Uiso 1 1 calc R . .
C48 C 0.58175(14) -0.08079(14) 0.27110(8) 0.0225(5) Uani 1 1 d . . .
H48A H 0.5555 -0.1261 0.2340 0.027 Uiso 1 1 calc R . .
H48B H 0.6062 -0.1246 0.2956 0.027 Uiso 1 1 calc R . .
C49 C 0.48884(14) -0.04819(14) 0.29546(8) 0.0231(5) Uani 1 1 d . . .
H49A H 0.4762 0.0100 0.2774 0.028 Uiso 1 1 calc R . .
H49B H 0.5081 -0.0205 0.3360 0.028 Uiso 1 1 calc R . .
C50 C 0.38584(15) -0.14040(15) 0.28727(9) 0.0283(5) Uani 1 1 d . . .
H50A H 0.3968 -0.1971 0.3072 0.034 Uiso 1 1 calc R . .
H50B H 0.3681 -0.1707 0.2469 0.034 Uiso 1 1 calc R . .
C51 C 0.29231(16) -0.10369(17) 0.30949(9) 0.0391(6) Uani 1 1 d . . .
H51A H 0.3089 -0.0755 0.3497 0.059 Uiso 1 1 calc R . .
H51B H 0.2269 -0.1642 0.3033 0.059 Uiso 1 1 calc R . .
H51C H 0.2812 -0.0478 0.2897 0.059 Uiso 1 1 calc R . .
C52 C 0.72612(15) 0.08308(15) 0.32036(8) 0.0250(5) Uani 1 1 d . . .
H52A H 0.7839 0.1449 0.3132 0.030 Uiso 1 1 calc R . .
H52B H 0.6697 0.1109 0.3370 0.030 Uiso 1 1 calc R . .
C53 C 0.77214(17) 0.03018(16) 0.36304(8) 0.0308(5) Uani 1 1 d . . .
H53A H 0.8317 0.0056 0.3479 0.037 Uiso 1 1 calc R . .
H53B H 0.7158 -0.0329 0.3700 0.037 Uiso 1 1 calc R . .
C54 C 0.81390(18) 0.10805(18) 0.41842(9) 0.0451(6) Uani 1 1 d U . .
H54A H 0.7578 0.1417 0.4300 0.054 Uiso 1 1 calc R . .
H54B H 0.8276 0.0678 0.4479 0.054 Uiso 1 1 calc R . .
C55 C 0.9157(2) 0.1941(2) 0.41406(11) 0.0766(9) Uani 1 1 d U . .
H55A H 0.9710 0.1613 0.4015 0.100 Uiso 1 1 calc R . .
H55B H 0.9409 0.2392 0.4508 0.100 Uiso 1 1 calc R . .
H55C H 0.9013 0.2376 0.3870 0.100 Uiso 1 1 calc R . .
N10 N 0.10914(12) 0.46144(12) 0.22524(7) 0.0268(4) Uani 1 1 d . . .
C56 C 0.00438(15) 0.40694(16) 0.18851(9) 0.0317(5) Uani 1 1 d . . .
H56A H -0.0259 0.4628 0.1779 0.038 Uiso 1 1 calc R . .
H56B H -0.0468 0.3652 0.2112 0.038 Uiso 1 1 calc R . .
C57 C 0.01040(17) 0.33301(17) 0.13514(9) 0.0407(6) Uani 1 1 d . . .
H57A H 0.0448 0.3756 0.1073 0.049 Uiso 1 1 calc R . .
H57B H 0.0544 0.2863 0.1436 0.049 Uiso 1 1 calc R . .
C58 C -0.10217(17) 0.26563(18) 0.11127(10) 0.0447(6) Uani 1 1 d . . .
H58A H -0.1340 0.2205 0.1386 0.054 Uiso 1 1 calc R . .
H58B H -0.1470 0.3133 0.1061 0.054 Uiso 1 1 calc R . .
C59 C -0.1051(2) 0.1947(2) 0.05573(11) 0.0671(8) Uani 1 1 d . . .
H59A H -0.0759 0.2389 0.0280 0.101 Uiso 1 1 calc R . .
H59B H -0.1795 0.1528 0.0427 0.101 Uiso 1 1 calc R . .
H59C H -0.0617 0.1464 0.0606 0.101 Uiso 1 1 calc R . .
C60 C 0.19169(15) 0.52992(15) 0.19410(9) 0.0282(5) Uani 1 1 d . . .
H60A H 0.2042 0.4840 0.1606 0.034 Uiso 1 1 calc R . .
H60B H 0.2603 0.5577 0.2186 0.034 Uiso 1 1 calc R . .
C61 C 0.16274(16) 0.62341(16) 0.17527(9) 0.0332(5) Uani 1 1 d . . .
H61A H 0.1628 0.6768 0.2085 0.040 Uiso 1 1 calc R . .
H61B H 0.0895 0.5985 0.1552 0.040 Uiso 1 1 calc R . .
C62 C 0.24243(16) 0.67487(16) 0.13682(8) 0.0297(5) Uani 1 1 d . . .
H62A H 0.2398 0.6219 0.1030 0.036 Uiso 1 1 calc R . .
H62B H 0.3159 0.6960 0.1564 0.036 Uiso 1 1 calc R . .
C63 C 0.21970(18) 0.77233(17) 0.11897(9) 0.0416(6) Uani 1 1 d . . .
H63A H 0.1493 0.7509 0.0971 0.062 Uiso 1 1 calc R . .
H63B H 0.2753 0.8047 0.0960 0.062 Uiso 1 1 calc R . .
H63C H 0.2199 0.8242 0.1523 0.062 Uiso 1 1 calc R . .
C64 C 0.08039(16) 0.52776(16) 0.27546(8) 0.0316(5) Uani 1 1 d . B .
H64A H 0.0489 0.5802 0.2615 0.038 Uiso 1 1 calc R . .
H64B H 0.0237 0.4799 0.2929 0.038 Uiso 1 1 calc R . .
C65 C 0.17034(19) 0.58750(18) 0.32055(9) 0.0444(6) Uani 1 1 d . . .
H65A H 0.2262 0.6398 0.3049 0.053 Uiso 1 1 calc R A 1
H65B H 0.2038 0.5372 0.3352 0.053 Uiso 1 1 calc R A 1
C66A C 0.1236(2) 0.6450(2) 0.36769(10) 0.0593(8) Uani 0.70 1 d PU B 1
H66A H 0.0932 0.6964 0.3519 0.071 Uiso 0.70 1 calc PR B 1
H66B H 0.0631 0.5916 0.3796 0.071 Uiso 0.70 1 calc PR B 1
C67A C 0.1949(3) 0.7023(3) 0.41737(14) 0.0488(9) Uani 0.70 1 d PU B 1
H67A H 0.2200 0.6519 0.4362 0.073 Uiso 0.70 1 calc PR B 1
H67B H 0.1563 0.7393 0.4429 0.073 Uiso 0.70 1 calc PR B 1
H67C H 0.2568 0.7545 0.4066 0.073 Uiso 0.70 1 calc PR B 1
C66B C 0.1236(2) 0.6450(2) 0.36769(10) 0.0593(8) Uani 0.30 1 d P B 2
H66C H 0.1730 0.7168 0.3826 0.071 Uiso 0.30 1 calc PR B 2
H66D H 0.0532 0.6521 0.3544 0.071 Uiso 0.30 1 calc PR B 2
C67B C 0.1122(8) 0.5772(8) 0.4098(4) 0.080(3) Uiso 0.30 1 d P B 2
H67D H 0.0445 0.5197 0.4007 0.119 Uiso 0.30 1 calc PR B 2
H67E H 0.1119 0.6193 0.4466 0.119 Uiso 0.30 1 calc PR B 2
H67F H 0.1724 0.5466 0.4107 0.119 Uiso 0.30 1 calc PR B 2
C68 C 0.15910(15) 0.37950(15) 0.24387(9) 0.0284(5) Uani 1 1 d . D .
H68A H 0.1852 0.3443 0.2109 0.034 Uiso 1 1 calc R . .
H68B H 0.2223 0.4173 0.2713 0.034 Uiso 1 1 calc R . .
C69 C 0.08405(17) 0.29418(17) 0.27020(10) 0.0397(6) Uani 1 1 d . . .
H69A H 0.0281 0.2466 0.2411 0.048 Uiso 1 1 calc R C 1
H69B H 0.0479 0.3282 0.2991 0.048 Uiso 1 1 calc R C 1
C70A C 0.14609(17) 0.22862(17) 0.29683(9) 0.0349(6) Uani 0.80 1 d P D 1
H70A H 0.0952 0.1608 0.3024 0.042 Uiso 0.80 1 calc PR D 1
H70B H 0.1975 0.2113 0.2711 0.042 Uiso 0.80 1 calc PR D 1
C71A C 0.2055(2) 0.2867(2) 0.35136(10) 0.0349(7) Uani 0.80 1 d P D 1
H71A H 0.2576 0.3528 0.3458 0.052 Uiso 0.80 1 calc PR D 1
H71B H 0.2434 0.2420 0.3674 0.052 Uiso 0.80 1 calc PR D 1
H71C H 0.1548 0.3036 0.3770 0.052 Uiso 0.80 1 calc PR D 1
C70B C 0.14609(17) 0.22862(17) 0.29683(9) 0.0349(6) Uani 0.20 1 d P D 2
H70C H 0.1611 0.1793 0.2656 0.042 Uiso 0.20 1 calc PR D 2
H70D H 0.2164 0.2788 0.3132 0.042 Uiso 0.20 1 calc PR D 2
C71B C 0.1056(10) 0.1641(10) 0.3401(5) 0.061(4) Uiso 0.20 1 d P D 2
H71D H 0.0964 0.2108 0.3735 0.092 Uiso 0.20 1 calc PR D 2
H71E H 0.1573 0.1267 0.3499 0.092 Uiso 0.20 1 calc PR D 2
H71F H 0.0364 0.1119 0.3255 0.092 Uiso 0.20 1 calc PR D 2
S1A S 0.75427(5) 0.36312(5) 0.31183(3) 0.03392(16) Uani 0.92 1 d PU E 3
O1A O 0.85222(10) 0.33026(11) 0.29659(6) 0.0383(4) Uani 0.92 1 d P E 3
C1A C 0.7052(2) 0.3989(2) 0.25081(10) 0.0598(8) Uani 0.92 1 d P E 3
H1A1 H 0.7650 0.4445 0.2349 0.090 Uiso 0.92 1 calc PR E 3
H1A2 H 0.6529 0.4377 0.2602 0.090 Uiso 0.92 1 calc PR E 3
H1A3 H 0.6705 0.3344 0.2234 0.090 Uiso 0.92 1 calc PR E 3
C2A C 0.79946(19) 0.49062(18) 0.35329(10) 0.0551(7) Uani 0.92 1 d P E 3
H2A1 H 0.8489 0.5392 0.3333 0.083 Uiso 0.92 1 calc PR E 3
H2A2 H 0.8368 0.4865 0.3887 0.083 Uiso 0.92 1 calc PR E 3
H2A3 H 0.7379 0.5172 0.3610 0.083 Uiso 0.92 1 calc PR E 3
S1C S 0.8093(5) 0.4229(5) 0.2852(3) 0.0315(10) Uani 0.08 1 d PU F 4
O1C O 0.85222(10) 0.33026(11) 0.29659(6) 0.0383(4) Uani 0.08 1 d P F 4
C1C C 0.7052(2) 0.3989(2) 0.25081(10) 0.0598(8) Uani 0.08 1 d P F 4
H1C1 H 0.7163 0.4331 0.2176 0.090 Uiso 0.08 1 calc PR F 4
H1C2 H 0.6550 0.4261 0.2729 0.090 Uiso 0.08 1 calc PR F 4
H1C3 H 0.6756 0.3216 0.2391 0.090 Uiso 0.08 1 calc PR F 4
C2C C 0.79946(19) 0.49062(18) 0.35329(10) 0.0551(7) Uani 0.08 1 d P F 4
H2C1 H 0.8448 0.5647 0.3583 0.083 Uiso 0.08 1 calc PR F 4
H2C2 H 0.8235 0.4550 0.3819 0.083 Uiso 0.08 1 calc PR F 4
H2C3 H 0.7246 0.4894 0.3570 0.083 Uiso 0.08 1 calc PR F 4
S2B S 0.52997(9) 0.74013(8) 0.08800(4) 0.0285(3) Uani 0.50 1 d P G 5
O1B O 0.58872(12) 0.76464(11) 0.14665(5) 0.0401(4) Uani 0.50 1 d P G 5
C1B C 0.5243(2) 0.60912(17) 0.06101(9) 0.0515(7) Uani 0.50 1 d P G 5
H1B1 H 0.5974 0.6034 0.0592 0.077 Uiso 0.50 1 calc PR G 5
H1B2 H 0.4859 0.5888 0.0233 0.077 Uiso 0.50 1 calc PR G 5
H1B3 H 0.4864 0.5615 0.0854 0.077 Uiso 0.50 1 calc PR G 5
C2B C 0.61829(18) 0.80913(17) 0.04615(9) 0.0402(6) Uani 0.50 1 d P G 5
H2B1 H 0.6274 0.8856 0.0564 0.060 Uiso 0.50 1 calc PR G 5
H2B2 H 0.5894 0.7851 0.0067 0.060 Uiso 0.50 1 calc PR G 5
H2B3 H 0.6880 0.7956 0.0517 0.060 Uiso 0.50 1 calc PR G 5
S2D S 0.62590(9) 0.72172(8) 0.09184(4) 0.0306(3) Uani 0.50 1 d P H 6
O1D O 0.58872(12) 0.76464(11) 0.14665(5) 0.0401(4) Uani 0.50 1 d P H 6
C1D C 0.5243(2) 0.60912(17) 0.06101(9) 0.0515(7) Uani 0.50 1 d P H 6
H1D1 H 0.5151 0.5549 0.0852 0.077 Uiso 0.50 1 calc PR H 6
H1D2 H 0.5432 0.5811 0.0245 0.077 Uiso 0.50 1 calc PR H 6
H1D3 H 0.4571 0.6276 0.0559 0.077 Uiso 0.50 1 calc PR H 6
C2D C 0.61829(18) 0.80913(17) 0.04615(9) 0.0402(6) Uani 0.50 1 d P H 6
H2D1 H 0.5501 0.8265 0.0483 0.060 Uiso 0.50 1 calc PR H 6
H2D2 H 0.6222 0.7757 0.0078 0.060 Uiso 0.50 1 calc PR H 6
H2D3 H 0.6782 0.8746 0.0566 0.060 Uiso 0.50 1 calc PR H 6
S1E S 0.9861(5) 0.4100(5) 0.4753(3) 0.070 Uiso 0.12 1 d P I -7
O1E O 1.0416(12) 0.4241(12) 0.4249(6) 0.070 Uiso 0.12 1 d P I -7
C1E C 0.9497(16) 0.5151(17) 0.5075(8) 0.050 Uiso 0.12 1 d P I -7
C2E C 1.0565(16) 0.3455(16) 0.5171(8) 0.050 Uiso 0.12 1 d P I -7

loop_
_atom_site_aniso_label
_atom_site_aniso_U_11
_atom_site_aniso_U_22
_atom_site_aniso_U_33
_atom_site_aniso_U_23
_atom_site_aniso_U_13
_atom_site_aniso_U_12
O1 0.0202(8) 0.0465(10) 0.0316(9) -0.0040(7) 0.0064(7) 0.0106(7)
O2 0.0453(9) 0.0182(8) 0.0288(9) 0.0040(6) -0.0023(7) 0.0130(7)
N1 0.0271(11) 0.0271(11) 0.0193(10) -0.0008(8) 0.0019(9) 0.0123(9)
N2 0.0186(10) 0.0299(11) 0.0217(10) -0.0029(8) 0.0067(9) 0.0069(9)
N3 0.0158(10) 0.0260(11) 0.0221(11) -0.0010(8) 0.0051(9) 0.0042(9)
N4 0.0226(10) 0.0220(10) 0.0136(10) 0.0004(8) 0.0012(8) 0.0040(8)
N5 0.0244(10) 0.0227(10) 0.0156(10) 0.0055(8) 0.0011(8) 0.0085(8)
N6 0.0302(10) 0.0174(10) 0.0202(10) 0.0031(8) 0.0001(8) 0.0104(8)
N7 0.0283(10) 0.0157(10) 0.0229(10) 0.0040(8) -0.0018(8) 0.0052(8)
N8 0.0303(11) 0.0235(11) 0.0235(11) 0.0013(9) -0.0048(9) 0.0071(9)
C1 0.0306(13) 0.0264(13) 0.0261(13) -0.0020(10) -0.0060(10) 0.0105(10)
C2 0.0391(14) 0.0345(14) 0.0212(12) -0.0072(10) -0.0052(11) 0.0195(12)
C3 0.0329(13) 0.0329(13) 0.0167(11) 0.0005(10) -0.0010(10) 0.0205(11)
C4 0.0403(14) 0.0447(15) 0.0180(12) -0.0007(11) 0.0038(11) 0.0272(12)
C5 0.0294(13) 0.0428(15) 0.0254(13) 0.0079(11) 0.0106(10) 0.0188(12)
C6 0.0282(12) 0.0299(13) 0.0262(12) 0.0055(10) 0.0048(10) 0.0134(10)
C7 0.0286(12) 0.0263(12) 0.0184(12) 0.0038(9) 0.0045(10) 0.0161(10)
C8 0.0256(12) 0.0258(12) 0.0190(11) 0.0056(9) 0.0015(10) 0.0143(10)
C9 0.0252(13) 0.0224(12) 0.0231(12) 0.0051(10) 0.0052(11) 0.0107(10)
C10 0.0167(11) 0.0186(11) 0.0219(12) 0.0035(9) 0.0016(9) 0.0049(9)
C11 0.0209(11) 0.0185(11) 0.0208(12) 0.0010(9) -0.0007(9) 0.0068(9)
C12 0.0235(12) 0.0331(13) 0.0252(13) 0.0032(10) 0.0070(10) 0.0086(10)
C13 0.0175(11) 0.0394(14) 0.0338(14) -0.0018(11) 0.0004(10) 0.0002(10)
C14 0.0262(13) 0.0379(14) 0.0240(13) -0.0048(10) -0.0050(10) 0.0034(11)
C15 0.0212(12) 0.0256(12) 0.0210(12) 0.0008(9) -0.0012(10) 0.0044(10)
C16 0.0320(13) 0.0488(15) 0.0219(12) 0.0004(11) -0.0001(10) 0.0026(11)
C17 0.0270(12) 0.0263(12) 0.0192(12) 0.0013(9) -0.0002(10) 0.0047(10)
C18 0.0245(12) 0.0214(12) 0.0169(11) 0.0036(9) 0.0007(9) 0.0064(10)
C19 0.0275(12) 0.0247(12) 0.0147(11) 0.0025(9) 0.0039(9) 0.0072(10)
C20 0.0263(12) 0.0277(12) 0.0208(12) 0.0058(9) 0.0066(9) 0.0081(10)
C21 0.0349(13) 0.0314(13) 0.0303(13) 0.0098(10) 0.0067(10) 0.0123(11)
C22 0.0171(11) 0.0231(12) 0.0160(11) 0.0024(9) 0.0054(9) 0.0031(9)
C23 0.0176(11) 0.0289(12) 0.0173(11) 0.0051(9) 0.0027(9) 0.0071(9)
C24 0.0260(12) 0.0319(13) 0.0251(12) 0.0068(10) 0.0005(10) 0.0070(10)
C25 0.0185(11) 0.0266(12) 0.0197(11) 0.0070(9) 0.0061(9) 0.0082(9)
C26 0.0251(12) 0.0359(14) 0.0201(12) 0.0100(10) 0.0036(9) 0.0161(10)
C27 0.0361(13) 0.0258(13) 0.0260(13) 0.0097(10) 0.0074(10) 0.0162(10)
C28 0.0312(12) 0.0235(12) 0.0229(12) 0.0042(9) 0.0063(10) 0.0118(10)
C29 0.0204(11) 0.0229(12) 0.0188(11) 0.0043(9) 0.0049(9) 0.0080(9)
C30 0.0183(11) 0.0238(12) 0.0211(12) 0.0051(9) 0.0054(9) 0.0083(9)
C31 0.0224(12) 0.0256(13) 0.0237(12) 0.0045(10) 0.0043(9) 0.0111(10)
C32 0.0236(12) 0.0218(12) 0.0250(12) 0.0021(10) 0.0023(10) 0.0091(10)
C33 0.0222(11) 0.0234(12) 0.0231(12) -0.0008(10) 0.0021(10) 0.0089(10)
C34 0.0338(13) 0.0256(13) 0.0291(13) 0.0050(10) -0.0014(11) 0.0078(11)
C35 0.0389(14) 0.0252(13) 0.0391(15) 0.0004(11) -0.0040(12) 0.0037(11)
C36 0.0347(13) 0.0327(14) 0.0317(14) -0.0053(11) -0.0092(11) 0.0046(11)
C37 0.0291(12) 0.0292(13) 0.0248(12) -0.0007(10) -0.0041(10) 0.0096(11)
C38 0.0407(14) 0.0371(15) 0.0265(13) 0.0008(11) -0.0090(11) 0.0151(12)
C39 0.0405(14) 0.0320(14) 0.0245(13) 0.0098(11) -0.0010(11) 0.0159(11)
P1 0.0201(3) 0.0187(3) 0.0195(3) 0.0024(2) 0.0008(2) 0.0071(2)
O3 0.0198(8) 0.0327(8) 0.0248(8) 0.0030(6) 0.0002(6) 0.0055(6)
O4 0.0217(7) 0.0222(8) 0.0218(8) 0.0059(6) 0.0030(6) 0.0073(6)
O5 0.0289(8) 0.0218(8) 0.0191(8) -0.0009(6) 0.0023(6) 0.0073(6)
O6 0.0309(9) 0.0234(8) 0.0323(9) 0.0103(7) 0.0075(7) 0.0122(7)
N9 0.0243(10) 0.0179(9) 0.0234(10) 0.0040(7) 0.0017(8) 0.0075(8)
C40 0.0252(12) 0.0235(12) 0.0258(12) 0.0034(9) 0.0048(10) 0.0104(10)
C41 0.0291(13) 0.0298(13) 0.0400(14) 0.0055(10) 0.0088(11) 0.0070(10)
C42 0.0256(12) 0.0332(13) 0.0379(14) 0.0064(11) 0.0079(11) 0.0071(11)
C43 0.0414(15) 0.0544(17) 0.0529(17) -0.0016(14) 0.0186(13) 0.0075(13)
C44 0.0295(12) 0.0187(11) 0.0272(12) 0.0086(9) 0.0048(10) 0.0101(10)
C45 0.0459(14) 0.0284(13) 0.0281(13) 0.0035(10) -0.0034(11) 0.0144(11)
C46 0.0413(14) 0.0280(13) 0.0277(13) 0.0061(10) 0.0008(11) 0.0148(11)
C47 0.0638(17) 0.0411(15) 0.0347(14) 0.0057(12) -0.0083(13) 0.0233(13)
C48 0.0232(11) 0.0156(11) 0.0270(12) 0.0038(9) 0.0012(9) 0.0030(9)
C49 0.0265(12) 0.0197(12) 0.0243(12) 0.0045(9) 0.0030(10) 0.0082(10)
C50 0.0258(12) 0.0252(12) 0.0341(13) 0.0042(10) 0.0023(10) 0.0080(10)
C51 0.0286(13) 0.0329(14) 0.0579(16) 0.0090(12) 0.0105(12) 0.0107(11)
C52 0.0257(12) 0.0190(12) 0.0257(12) -0.0016(9) 0.0007(10) 0.0021(9)
C53 0.0360(13) 0.0268(13) 0.0263(13) 0.0063(10) -0.0014(10) 0.0037(10)
C54 0.0484(15) 0.0468(16) 0.0355(14) -0.0004(12) -0.0058(12) 0.0122(11)
C55 0.083(2) 0.0588(19) 0.066(2) 0.0118(15) -0.0264(17) -0.0079(14)
N10 0.0178(9) 0.0255(10) 0.0394(11) 0.0103(8) 0.0034(8) 0.0075(8)
C56 0.0173(12) 0.0298(13) 0.0488(15) 0.0127(11) 0.0011(11) 0.0055(10)
C57 0.0327(14) 0.0378(15) 0.0486(16) 0.0057(12) -0.0027(12) 0.0080(11)
C58 0.0370(15) 0.0393(15) 0.0552(17) 0.0145(13) -0.0147(12) 0.0073(12)
C59 0.0628(19) 0.0504(18) 0.075(2) -0.0058(15) -0.0285(16) 0.0112(15)
C60 0.0195(11) 0.0270(12) 0.0397(13) 0.0112(10) 0.0050(10) 0.0061(10)
C61 0.0266(12) 0.0302(13) 0.0455(14) 0.0127(11) 0.0055(11) 0.0091(10)
C62 0.0300(12) 0.0302(13) 0.0296(13) 0.0077(10) -0.0005(10) 0.0094(10)
C63 0.0412(14) 0.0369(14) 0.0487(16) 0.0180(12) 0.0053(12) 0.0092(12)
C64 0.0314(13) 0.0292(13) 0.0409(14) 0.0112(11) 0.0118(11) 0.0156(11)
C65 0.0507(16) 0.0352(14) 0.0497(16) 0.0046(12) -0.0040(13) 0.0195(13)
C66A 0.088(2) 0.0417(17) 0.0472(16) 0.0011(13) 0.0028(14) 0.0217(15)
C67A 0.033(2) 0.050(2) 0.062(2) 0.0047(17) -0.0001(16) 0.0133(17)
C66B 0.088(2) 0.0417(17) 0.0472(16) 0.0011(13) 0.0028(14) 0.0217(15)
C68 0.0221(12) 0.0255(12) 0.0422(14) 0.0108(10) 0.0032(10) 0.0117(10)
C69 0.0332(13) 0.0329(14) 0.0611(17) 0.0228(12) 0.0134(12) 0.0134(11)
C70A 0.0349(13) 0.0300(13) 0.0438(15) 0.0132(11) 0.0074(12) 0.0117(11)
C71A 0.0289(16) 0.0462(19) 0.0298(17) 0.0083(14) 0.0043(13) 0.0101(14)
C70B 0.0349(13) 0.0300(13) 0.0438(15) 0.0132(11) 0.0074(12) 0.0117(11)
S1A 0.0258(3) 0.0298(4) 0.0524(4) 0.0156(3) 0.0113(3) 0.0125(3)
O1A 0.0276(8) 0.0371(9) 0.0621(11) 0.0215(8) 0.0166(8) 0.0195(7)
C1A 0.0682(19) 0.0621(19) 0.0628(18) 0.0175(15) -0.0064(15) 0.0402(16)
C2A 0.0454(16) 0.0516(17) 0.0689(19) 0.0027(14) 0.0143(14) 0.0174(14)
S1C 0.0230(18) 0.0289(18) 0.0485(19) 0.0212(17) 0.0180(17) 0.0072(17)
O1C 0.0276(8) 0.0371(9) 0.0621(11) 0.0215(8) 0.0166(8) 0.0195(7)
C1C 0.0682(19) 0.0621(19) 0.0628(18) 0.0175(15) -0.0064(15) 0.0402(16)
C2C 0.0454(16) 0.0516(17) 0.0689(19) 0.0027(14) 0.0143(14) 0.0174(14)
S2B 0.0340(7) 0.0264(6) 0.0264(6) 0.0062(5) 0.0042(5) 0.0101(5)
O1B 0.0598(11) 0.0312(9) 0.0231(9) 0.0033(7) 0.0088(8) 0.0033(8)
C1B 0.0822(19) 0.0267(14) 0.0399(15) 0.0025(11) -0.0111(14) 0.0118(13)
C2B 0.0525(15) 0.0391(14) 0.0282(13) 0.0073(11) 0.0075(12) 0.0106(12)
S2D 0.0361(7) 0.0306(7) 0.0261(6) 0.0067(5) -0.0008(5) 0.0114(5)
O1D 0.0598(11) 0.0312(9) 0.0231(9) 0.0033(7) 0.0088(8) 0.0033(8)
C1D 0.0822(19) 0.0267(14) 0.0399(15) 0.0025(11) -0.0111(14) 0.0118(13)
C2D 0.0525(15) 0.0391(14) 0.0282(13) 0.0073(11) 0.0075(12) 0.0106(12)

loop_
_atom_type_symbol
_atom_type_description
_atom_type_scat_dispersion_real
_atom_type_scat_dispersion_imag
_atom_type_scat_source
C C 0.0033 0.0016 'International Tables Vol C Tables 4.2.6.8 and 6.1.1.4'
H H 0.0000 0.0000 'International Tables Vol C Tables 4.2.6.8 and 6.1.1.4'
N N 0.0061 0.0033 'International Tables Vol C Tables 4.2.6.8 and 6.1.1.4'
O O 0.0106 0.0060 'International Tables Vol C Tables 4.2.6.8 and 6.1.1.4'
P P 0.1023 0.0942 'International Tables Vol C Tables 4.2.6.8 and 6.1.1.4'
S S 0.1246 0.1234 'International Tables Vol C Tables 4.2.6.8 and 6.1.1.4'

loop_
_geom_angle_atom_site_label_1
_geom_angle_atom_site_label_2
_geom_angle_atom_site_label_3
_geom_angle
C1 N1 C8 108.15(17)
C1 N1 H1N 123.0(13)
C8 N1 H1N 127.9(14)
C9 N2 C7 125.56(17)
C9 N2 H2N 114.9(12)
C7 N2 H2N 118.0(12)
C9 N3 C11 127.22(17)
C9 N3 H3N 114.1(13)
C11 N3 H3N 116.5(13)
C10 N4 C18 108.78(16)
C10 N4 H4N 123.5(13)
C18 N4 H4N 127.5(13)
C30 N5 C22 108.63(16)
C30 N5 H5N 123.2(12)
C22 N5 H5N 128.0(12)
C31 N6 C29 126.47(17)
C31 N6 H6N 115.8(12)
C29 N6 H6N 117.7(12)
C31 N7 C33 126.20(18)
C31 N7 H7N 116.9(12)
C33 N7 H7N 116.9(12)
C39 N8 C32 108.25(17)
C39 N8 H8N 126.5(13)
C32 N8 H8N 125.2(13)
C2 C1 N1 110.24(19)
C2 C1 H1 124.9
N1 C1 H1 124.9
C1 C2 C3 107.21(18)
C1 C2 H2 126.4
C3 C2 H2 126.4
C4 C3 C8 119.41(19)
C4 C3 C2 134.45(19)
C8 C3 C2 106.14(18)
C5 C4 C3 118.49(18)
C5 C4 H4 120.8
C3 C4 H4 120.8
C4 C5 C6 121.76(19)
C4 C5 H5 119.1
C6 C5 H5 119.1
C7 C6 C5 121.3(2)
C7 C6 H6 119.3
C5 C6 H6 119.3
C6 C7 C8 117.03(17)
C6 C7 N2 123.58(19)
C8 C7 N2 119.38(17)
N1 C8 C7 129.78(17)
N1 C8 C3 108.25(18)
C7 C8 C3 121.92(18)
O1 C9 N3 124.56(19)
O1 C9 N2 124.05(18)
N3 C9 N2 111.39(17)
N4 C10 C11 129.10(17)
N4 C10 C15 107.81(16)
C11 C10 C15 123.09(17)
C12 C11 C10 117.33(17)
C12 C11 N3 125.61(18)
C10 C11 N3 117.04(16)
C11 C12 C13 120.29(18)
C11 C12 H12 119.9
C13 C12 H12 119.9
C14 C13 C12 122.14(19)
C14 C13 H13 118.9
C12 C13 H13 118.9
C13 C14 C15 118.79(18)
C13 C14 H14 120.6
C15 C14 H14 120.6
C14 C15 C10 118.36(18)
C14 C15 C17 134.82(18)
C10 C15 C17 106.82(16)
C17 C16 H16A 109.5
C17 C16 H16B 109.5
H16A C16 H16B 109.5
C17 C16 H16C 109.5
H16A C16 H16C 109.5
H16B C16 H16C 109.5
C18 C17 C15 106.93(16)
C18 C17 C16 127.30(18)
C15 C17 C16 125.77(18)
C17 C18 N4 109.65(17)
C17 C18 C19 131.14(17)
N4 C18 C19 119.07(16)
C22 C19 C18 109.42(15)
C22 C19 C20 114.23(15)
C18 C19 C20 112.49(15)
C22 C19 H19 106.7
C18 C19 H19 106.7
C20 C19 H19 106.7
C21 C20 C19 111.40(16)
C21 C20 H20A 109.3
C19 C20 H20A 109.3
C21 C20 H20B 109.3
C19 C20 H20B 109.3
H20A C20 H20B 108.0
C20 C21 H21A 109.5
C20 C21 H21B 109.5
H21A C21 H21B 109.5
C20 C21 H21C 109.5
H21A C21 H21C 109.5
H21B C21 H21C 109.5
C23 C22 N5 109.86(17)
C23 C22 C19 128.24(17)
N5 C22 C19 121.87(16)
C22 C23 C25 106.76(16)
C22 C23 C24 127.08(18)
C25 C23 C24 126.16(17)
C23 C24 H24A 109.5
C23 C24 H24B 109.5
H24A C24 H24B 109.5
C23 C24 H24C 109.5
H24A C24 H24C 109.5
H24B C24 H24C 109.5
C23 C24 H24D 109.5
H24A C24 H24D 141.1
H24B C24 H24D 56.3
H24C C24 H24D 56.3
C23 C24 H24E 109.5
H24A C24 H24E 56.3
H24B C24 H24E 141.1
H24C C24 H24E 56.3
H24D C24 H24E 109.5
C23 C24 H24F 109.5
H24A C24 H24F 56.3
H24B C24 H24F 56.3
H24C C24 H24F 141.1
H24D C24 H24F 109.5
H24E C24 H24F 109.5
C26 C25 C30 119.05(18)
C26 C25 C23 133.92(18)
C30 C25 C23 107.00(16)
C27 C26 C25 118.65(18)
C27 C26 H26 120.7
C25 C26 H26 120.7
C26 C27 C28 121.88(18)
C26 C27 H27 119.1
C28 C27 H27 119.1
C29 C28 C27 121.10(18)
C29 C28 H28 119.4
C27 C28 H28 119.4
C28 C29 C30 116.82(17)
C28 C29 N6 125.05(18)
C30 C29 N6 118.13(17)
N5 C30 C29 129.93(17)
N5 C30 C25 107.73(16)
C29 C30 C25 122.33(17)
O2 C31 N6 124.86(18)
O2 C31 N7 123.37(18)
N6 C31 N7 111.77(17)
N8 C32 C33 129.24(18)
N8 C32 C37 107.93(17)
C33 C32 C37 122.79(18)
C34 C33 C32 116.53(18)
C34 C33 N7 125.78(18)
C32 C33 N7 117.63(17)
C33 C34 C35 120.91(19)
C33 C34 H34 119.5
C35 C34 H34 119.5
C36 C35 C34 122.6(2)
C36 C35 H35 118.7
C34 C35 H35 118.7
C35 C36 C37 118.08(19)
C35 C36 H36 121.0
C37 C36 H36 121.0
C36 C37 C32 119.07(19)
C36 C37 C38 134.51(19)
C32 C37 C38 106.42(18)
C39 C38 C37 107.25(18)
C39 C38 H38 126.4
C37 C38 H38 126.4
C38 C39 N8 110.15(19)
C38 C39 H39 124.9
N8 C39 H39 124.9
O4 P1 O3 113.85(7)
O4 P1 O5 111.47(7)
O3 P1 O5 110.67(7)
O4 P1 O6 105.23(7)
O3 P1 O6 108.16(8)
O5 P1 O6 107.03(7)
P1 O6 H1P 110.4(15)
C40 N9 C44 110.64(14)
C40 N9 C52 111.44(14)
C44 N9 C52 106.13(14)
C40 N9 C48 106.25(13)
C44 N9 C48 110.74(14)
C52 N9 C48 111.72(14)
N9 C40 C41 115.46(15)
N9 C40 H40A 108.4
C41 C40 H40A 108.4
N9 C40 H40B 108.4
C41 C40 H40B 108.4
H40A C40 H40B 107.5
C40 C41 C42 111.81(16)
C40 C41 H41A 109.3
C42 C41 H41A 109.3
C40 C41 H41B 109.3
C42 C41 H41B 109.3
H41A C41 H41B 107.9
C43 C42 C41 114.31(17)
C43 C42 H42A 108.7
C41 C42 H42A 108.7
C43 C42 H42B 108.7
C41 C42 H42B 108.7
H42A C42 H42B 107.6
C42 C43 H43A 109.5
C42 C43 H43B 109.5
H43A C43 H43B 109.5
C42 C43 H43C 109.5
H43A C43 H43C 109.5
H43B C43 H43C 109.5
C45 C44 N9 115.34(15)
C45 C44 H44A 108.4
N9 C44 H44A 108.4
C45 C44 H44B 108.4
N9 C44 H44B 108.4
H44A C44 H44B 107.5
C44 C45 C46 111.68(16)
C44 C45 H45A 109.3
C46 C45 H45A 109.3
C44 C45 H45B 109.3
C46 C45 H45B 109.3
H45A C45 H45B 107.9
C45 C46 C47 112.59(17)
C45 C46 H46A 109.1
C47 C46 H46A 109.1
C45 C46 H46B 109.1
C47 C46 H46B 109.1
H46A C46 H46B 107.8
C46 C47 H47A 109.5
C46 C47 H47B 109.5
H47A C47 H47B 109.5
C46 C47 H47C 109.5
H47A C47 H47C 109.5
H47B C47 H47C 109.5
C49 C48 N9 114.69(14)
C49 C48 H48A 108.6
N9 C48 H48A 108.6
C49 C48 H48B 108.6
N9 C48 H48B 108.6
H48A C48 H48B 107.6
C48 C49 C50 112.34(15)
C48 C49 H49A 109.1
C50 C49 H49A 109.1
C48 C49 H49B 109.1
C50 C49 H49B 109.1
H49A C49 H49B 107.9
C49 C50 C51 111.08(16)
C49 C50 H50A 109.4
C51 C50 H50A 109.4
C49 C50 H50B 109.4
C51 C50 H50B 109.4
H50A C50 H50B 108.0
C50 C51 H51A 109.5
C50 C51 H51B 109.5
H51A C51 H51B 109.5
C50 C51 H51C 109.5
H51A C51 H51C 109.5
H51B C51 H51C 109.5
C53 C52 N9 115.66(15)
C53 C52 H52A 108.4
N9 C52 H52A 108.4
C53 C52 H52B 108.4
N9 C52 H52B 108.4
H52A C52 H52B 107.4
C52 C53 C54 110.87(17)
C52 C53 H53A 109.5
C54 C53 H53A 109.5
C52 C53 H53B 109.5
C54 C53 H53B 109.5
H53A C53 H53B 108.1
C55 C54 C53 112.7(2)
C55 C54 H54A 109.1
C53 C54 H54A 109.1
C55 C54 H54B 109.1
C53 C54 H54B 109.1
H54A C54 H54B 107.8
C54 C55 H55A 109.5
C54 C55 H55B 109.5
H55A C55 H55B 109.5
C54 C55 H55C 109.5
H55A C55 H55C 109.5
H55B C55 H55C 109.5
C60 N10 C56 111.74(15)
C60 N10 C64 111.53(15)
C56 N10 C64 105.80(14)
C60 N10 C68 106.33(14)
C56 N10 C68 110.77(15)
C64 N10 C68 110.75(15)
N10 C56 C57 116.56(16)
N10 C56 H56A 108.2
C57 C56 H56A 108.2
N10 C56 H56B 108.2
C57 C56 H56B 108.2
H56A C56 H56B 107.3
C58 C57 C56 109.43(18)
C58 C57 H57A 109.8
C56 C57 H57A 109.8
C58 C57 H57B 109.8
C56 C57 H57B 109.8
H57A C57 H57B 108.2
C59 C58 C57 113.3(2)
C59 C58 H58A 108.9
C57 C58 H58A 108.9
C59 C58 H58B 108.9
C57 C58 H58B 108.9
H58A C58 H58B 107.7
C58 C59 H59A 109.5
C58 C59 H59B 109.5
H59A C59 H59B 109.5
C58 C59 H59C 109.5
H59A C59 H59C 109.5
H59B C59 H59C 109.5
N10 C60 C61 115.78(16)
N10 C60 H60A 108.3
C61 C60 H60A 108.3
N10 C60 H60B 108.3
C61 C60 H60B 108.3
H60A C60 H60B 107.4
C60 C61 C62 110.74(16)
C60 C61 H61A 109.5
C62 C61 H61A 109.5
C60 C61 H61B 109.5
C62 C61 H61B 109.5
H61A C61 H61B 108.1
C61 C62 C63 112.67(17)
C61 C62 H62A 109.1
C63 C62 H62A 109.1
C61 C62 H62B 109.1
C63 C62 H62B 109.1
H62A C62 H62B 107.8
C62 C63 H63A 109.5
C62 C63 H63B 109.5
H63A C63 H63B 109.5
C62 C63 H63C 109.5
H63A C63 H63C 109.5
H63B C63 H63C 109.5
C65 C64 N10 116.99(16)
C65 C64 H64A 108.1
N10 C64 H64A 108.1
C65 C64 H64B 108.1
N10 C64 H64B 108.1
H64A C64 H64B 107.3
C64 C65 C66A 108.46(19)
C64 C65 H65A 110.0
C66A C65 H65A 110.0
C64 C65 H65B 110.0
C66A C65 H65B 110.0
H65A C65 H65B 108.4
C67A C66A C65 118.0(2)
C67A C66A H66A 107.8
C65 C66A H66A 107.8
C67A C66A H66B 107.8
C65 C66A H66B 107.8
H66A C66A H66B 107.2
H67D C67B H67E 109.5
H67D C67B H67F 109.5
H67E C67B H67F 109.5
C69 C68 N10 114.81(15)
C69 C68 H68A 108.6
N10 C68 H68A 108.6
C69 C68 H68B 108.6
N10 C68 H68B 108.6
H68A C68 H68B 107.5
C68 C69 C70A 110.75(17)
C68 C69 H69A 109.5
C70A C69 H69A 109.5
C68 C69 H69B 109.5
C70A C69 H69B 109.5
H69A C69 H69B 108.1
C71A C70A C69 111.69(19)
C71A C70A H70A 109.3
C69 C70A H70A 109.3
C71A C70A H70B 109.3
C69 C70A H70B 109.3
H70A C70A H70B 107.9
H71D C71B H71E 109.5
H71D C71B H71F 109.5
H71E C71B H71F 109.5
O1A S1A C2A 107.37(10)
O1A S1A C1A 105.34(11)
C2A S1A C1A 98.42(12)
O1B S2B C2B 106.69(11)
O1B S2B C1B 106.20(11)
C2B S2B C1B 100.83(12)
S2B C1B H1B1 109.5
S2B C1B H1B2 109.5
H1B1 C1B H1B2 109.5
S2B C1B H1B3 109.5
H1B1 C1B H1B3 109.5
H1B2 C1B H1B3 109.5
S2B C2B H2B1 109.5
S2B C2B H2B2 109.5
H2B1 C2B H2B2 109.5
S2B C2B H2B3 109.5
H2B1 C2B H2B3 109.5
H2B2 C2B H2B3 109.5
O1E S1E C1E 117.0(10)
O1E S1E C2E 107.2(9)
C1E S1E C2E 118.3(10)

loop_
_geom_bond_atom_site_label_1
_geom_bond_atom_site_label_2
_geom_bond_distance
O1 C9 1.220(2)
O2 C31 1.225(2)
N1 C1 1.368(2)
N1 C8 1.380(2)
N1 H1N 0.89(2)
N2 C9 1.379(2)
N2 C7 1.410(2)
N2 H2N 0.868(18)
N3 C9 1.365(2)
N3 C11 1.408(2)
N3 H3N 0.820(17)
N4 C10 1.376(2)
N4 C18 1.388(2)
N4 H4N 0.89(2)
N5 C30 1.378(2)
N5 C22 1.383(2)
N5 H5N 0.927(19)
N6 C31 1.371(2)
N6 C29 1.414(2)
N6 H6N 0.902(19)
N7 C31 1.384(2)
N7 C33 1.407(2)
N7 H7N 0.883(18)
N8 C39 1.374(2)
N8 C32 1.378(2)
N8 H8N 0.891(19)
C1 C2 1.367(3)
C1 H1 0.9500
C2 C3 1.428(3)
C2 H2 0.9500
C3 C4 1.399(3)
C3 C8 1.414(3)
C4 C5 1.375(3)
C4 H4 0.9500
C5 C6 1.399(3)
C5 H5 0.9500
C6 C7 1.384(3)
C6 H6 0.9500
C7 C8 1.401(3)
C10 C11 1.395(2)
C10 C15 1.411(2)
C11 C12 1.385(3)
C12 C13 1.406(3)
C12 H12 0.9500
C13 C14 1.379(3)
C13 H13 0.9500
C14 C15 1.401(3)
C14 H14 0.9500
C15 C17 1.441(3)
C16 C17 1.508(3)
C16 H16A 0.9800
C16 H16B 0.9800
C16 H16C 0.9800
C17 C18 1.365(2)
C18 C19 1.506(3)
C19 C22 1.505(2)
C19 C20 1.534(2)
C19 H19 1.0000
C20 C21 1.527(3)
C20 H20A 0.9900
C20 H20B 0.9900
C21 H21A 0.9800
C21 H21B 0.9800
C21 H21C 0.9800
C22 C23 1.372(2)
C23 C25 1.433(3)
C23 C24 1.499(2)
C24 H24A 0.9800
C24 H24B 0.9800
C24 H24C 0.9800
C24 H24D 0.9800
C24 H24E 0.9800
C24 H24F 0.9800
C25 C26 1.395(3)
C25 C30 1.415(2)
C26 C27 1.377(3)
C26 H26 0.9500
C27 C28 1.401(2)
C27 H27 0.9500
C28 C29 1.384(2)
C28 H28 0.9500
C29 C30 1.403(2)
C32 C33 1.404(3)
C32 C37 1.410(3)
C33 C34 1.390(3)
C34 C35 1.399(3)
C34 H34 0.9500
C35 C36 1.373(3)
C35 H35 0.9500
C36 C37 1.405(3)
C36 H36 0.9500
C37 C38 1.428(3)
C38 C39 1.356(3)
C38 H38 0.9500
C39 H39 0.9500
P1 O4 1.5136(13)
P1 O3 1.5142(13)
P1 O5 1.5356(13)
P1 O6 1.5955(14)
O6 H1P 0.82(2)
N9 C40 1.523(2)
N9 C44 1.523(2)
N9 C52 1.525(2)
N9 C48 1.527(2)
C40 C41 1.524(3)
C40 H40A 0.9900
C40 H40B 0.9900
C41 C42 1.524(3)
C41 H41A 0.9900
C41 H41B 0.9900
C42 C43 1.517(3)
C42 H42A 0.9900
C42 H42B 0.9900
C43 H43A 0.9800
C43 H43B 0.9800
C43 H43C 0.9800
C44 C45 1.513(2)
C44 H44A 0.9900
C44 H44B 0.9900
C45 C46 1.516(3)
C45 H45A 0.9900
C45 H45B 0.9900
C46 C47 1.520(3)
C46 H46A 0.9900
C46 H46B 0.9900
C47 H47A 0.9800
C47 H47B 0.9800
C47 H47C 0.9800
C48 C49 1.516(2)
C48 H48A 0.9900
C48 H48B 0.9900
C49 C50 1.522(2)
C49 H49A 0.9900
C49 H49B 0.9900
C50 C51 1.530(3)
C50 H50A 0.9900
C50 H50B 0.9900
C51 H51A 0.9800
C51 H51B 0.9800
C51 H51C 0.9800
C52 C53 1.519(3)
C52 H52A 0.9900
C52 H52B 0.9900
C53 C54 1.536(3)
C53 H53A 0.9900
C53 H53B 0.9900
C54 C55 1.509(3)
C54 H54A 0.9900
C54 H54B 0.9900
C55 H55A 0.9800
C55 H55B 0.9800
C55 H55C 0.9800
N10 C60 1.516(2)
N10 C56 1.517(2)
N10 C64 1.522(2)
N10 C68 1.523(2)
C56 C57 1.524(3)
C56 H56A 0.9900
C56 H56B 0.9900
C57 C58 1.518(3)
C57 H57A 0.9900
C57 H57B 0.9900
C58 C59 1.517(3)
C58 H58A 0.9900
C58 H58B 0.9900
C59 H59A 0.9800
C59 H59B 0.9800
C59 H59C 0.9800
C60 C61 1.517(3)
C60 H60A 0.9900
C60 H60B 0.9900
C61 C62 1.521(3)
C61 H61A 0.9900
C61 H61B 0.9900
C62 C63 1.521(3)
C62 H62A 0.9900
C62 H62B 0.9900
C63 H63A 0.9800
C63 H63B 0.9800
C63 H63C 0.9800
C64 C65 1.510(3)
C64 H64A 0.9900
C64 H64B 0.9900
C65 C66A 1.529(3)
C65 H65A 0.9900
C65 H65B 0.9900
C66A C67A 1.450(4)
C66A H66A 0.9900
C66A H66B 0.9900
C67A H67A 0.9800
C67A H67B 0.9800
C67A H67C 0.9800
C67B H67D 0.9800
C67B H67E 0.9800
C67B H67F 0.9800
C68 C69 1.519(3)
C68 H68A 0.9900
C68 H68B 0.9900
C69 C70A 1.527(3)
C69 H69A 0.9900
C69 H69B 0.9900
C70A C71A 1.481(3)
C70A H70A 0.9900
C70A H70B 0.9900
C71A H71A 0.9800
C71A H71B 0.9800
C71A H71C 0.9800
C71B H71D 0.9800
C71B H71E 0.9800
C71B H71F 0.9800
S1A O1A 1.5075(14)
S1A C2A 1.758(2)
S1A C1A 1.761(2)
C1A H1A1 0.9800
C1A H1A2 0.9800
C1A H1A3 0.9800
C2A H2A1 0.9800
C2A H2A2 0.9800
C2A H2A3 0.9800
S2B O1B 1.5230(17)
S2B C2B 1.734(2)
S2B C1B 1.744(2)
C1B H1B1 0.9800
C1B H1B2 0.9800
C1B H1B3 0.9800
C2B H2B1 0.9800
C2B H2B2 0.9800
C2B H2B3 0.9800
S1E O1E 1.465(15)
S1E C1E 1.69(2)
S1E C2E 1.79(2)

loop_
_geom_hbond_atom_site_label_D
_geom_hbond_atom_site_label_H
_geom_hbond_atom_site_label_A
_geom_hbond_distance_DH
_geom_hbond_distance_HA
_geom_hbond_distance_DA
_geom_hbond_angle_DHA
N1 H1N O5 0.89(2) 1.85(2) 2.702(2) 161.1(19)
N2 H2N O3 0.868(18) 2.308(19) 3.083(2) 148.6(16)
N3 H3N O3 0.820(17) 1.939(18) 2.744(2) 166.9(17)
N4 H4N O3 0.89(2) 1.99(2) 2.849(2) 162.1(18)
N5 H5N O4 0.927(19) 1.86(2) 2.762(2) 164.7(17)
N6 H6N O4 0.902(19) 1.95(2) 2.850(2) 175.1(17)
N7 H7N O5 0.883(18) 2.018(19) 2.887(2) 167.7(16)
N8 H8N O5 0.891(19) 1.91(2) 2.768(2) 161.7(18)
O6 H1P O1B 0.82(2) 1.93(2) 2.7515(19) 178(2)
O6 H1P O1D 0.82(2) 1.93(2) 2.7515(19) 178(2)

loop_
_geom_torsion_atom_site_label_1
_geom_torsion_atom_site_label_2
_geom_torsion_atom_site_label_3
_geom_torsion_atom_site_label_4
_geom_torsion
C8 N1 C1 C2 1.3(2)
N1 C1 C2 C3 -1.5(2)
C1 C2 C3 C4 -179.9(2)
C1 C2 C3 C8 1.1(2)
C8 C3 C4 C5 -0.3(3)
C2 C3 C4 C5 -179.2(2)
C3 C4 C5 C6 0.9(3)
C4 C5 C6 C7 0.6(3)
C5 C6 C7 C8 -2.6(3)
C5 C6 C7 N2 177.79(18)
C9 N2 C7 C6 -29.3(3)
C9 N2 C7 C8 151.17(18)
C1 N1 C8 C7 -177.96(19)
C1 N1 C8 C3 -0.6(2)
C6 C7 C8 N1 -179.67(18)
N2 C7 C8 N1 -0.1(3)
C6 C7 C8 C3 3.3(3)
N2 C7 C8 C3 -177.15(17)
C4 C3 C8 N1 -179.48(17)
C2 C3 C8 N1 -0.3(2)
C4 C3 C8 C7 -1.9(3)
C2 C3 C8 C7 177.34(17)
C11 N3 C9 O1 -7.7(3)
C11 N3 C9 N2 172.61(17)
C7 N2 C9 O1 3.7(3)
C7 N2 C9 N3 -176.57(17)
C18 N4 C10 C11 178.93(18)
C18 N4 C10 C15 -1.0(2)
N4 C10 C11 C12 179.85(18)
C15 C10 C11 C12 -0.2(3)
N4 C10 C11 N3 1.5(3)
C15 C10 C11 N3 -178.53(17)
C9 N3 C11 C12 26.4(3)
C9 N3 C11 C10 -155.38(18)
C10 C11 C12 C13 -0.2(3)
N3 C11 C12 C13 178.02(18)
C11 C12 C13 C14 0.6(3)
C12 C13 C14 C15 -0.7(3)
C13 C14 C15 C10 0.3(3)
C13 C14 C15 C17 179.8(2)
N4 C10 C15 C14 -179.91(17)
C11 C10 C15 C14 0.1(3)
N4 C10 C15 C17 0.4(2)
C11 C10 C15 C17 -179.53(17)
C14 C15 C17 C18 -179.2(2)
C10 C15 C17 C18 0.3(2)
C14 C15 C17 C16 1.7(4)
C10 C15 C17 C16 -178.70(18)
C15 C17 C18 N4 -1.0(2)
C16 C17 C18 N4 178.04(18)
C15 C17 C18 C19 174.50(18)
C16 C17 C18 C19 -6.5(3)
C10 N4 C18 C17 1.3(2)
C10 N4 C18 C19 -174.82(16)
C17 C18 C19 C22 -111.6(2)
N4 C18 C19 C22 63.5(2)
C17 C18 C19 C20 120.3(2)
N4 C18 C19 C20 -64.6(2)
C22 C19 C20 C21 168.95(16)
C18 C19 C20 C21 -65.5(2)
C30 N5 C22 C23 1.5(2)
C30 N5 C22 C19 179.94(16)
C18 C19 C22 C23 84.1(2)
C20 C19 C22 C23 -148.81(19)
C18 C19 C22 N5 -94.0(2)
C20 C19 C22 N5 33.1(2)
N5 C22 C23 C25 -1.4(2)
C19 C22 C23 C25 -179.74(17)
N5 C22 C23 C24 178.13(17)
C19 C22 C23 C24 -0.2(3)
C22 C23 C25 C26 -176.9(2)
C24 C23 C25 C26 3.5(3)
C22 C23 C25 C30 0.8(2)
C24 C23 C25 C30 -178.75(17)
C30 C25 C26 C27 -2.1(3)
C23 C25 C26 C27 175.4(2)
C25 C26 C27 C28 2.5(3)
C26 C27 C28 C29 0.6(3)
C27 C28 C29 C30 -3.8(3)
C27 C28 C29 N6 175.76(18)
C31 N6 C29 C28 -5.8(3)
C31 N6 C29 C30 173.77(17)
C22 N5 C30 C29 178.38(18)
C22 N5 C30 C25 -1.0(2)
C28 C29 C30 N5 -175.13(18)
N6 C29 C30 N5 5.3(3)
C28 C29 C30 C25 4.1(3)
N6 C29 C30 C25 -175.47(16)
C26 C25 C30 N5 178.19(16)
C23 C25 C30 N5 0.1(2)
C26 C25 C30 C29 -1.2(3)
C23 C25 C30 C29 -179.32(16)
C29 N6 C31 O2 7.5(3)
C29 N6 C31 N7 -172.78(17)
C33 N7 C31 O2 19.5(3)
C33 N7 C31 N6 -160.20(17)
C39 N8 C32 C33 -177.99(19)
C39 N8 C32 C37 -0.1(2)
N8 C32 C33 C34 179.47(19)
C37 C32 C33 C34 1.8(3)
N8 C32 C33 N7 2.1(3)
C37 C32 C33 N7 -175.52(17)
C31 N7 C33 C34 -1.4(3)
C31 N7 C33 C32 175.64(18)
C32 C33 C34 C35 -0.3(3)
N7 C33 C34 C35 176.83(18)
C33 C34 C35 C36 -1.0(3)
C34 C35 C36 C37 0.7(3)
C35 C36 C37 C32 0.8(3)
C35 C36 C37 C38 -179.2(2)
N8 C32 C37 C36 179.80(18)
C33 C32 C37 C36 -2.1(3)
N8 C32 C37 C38 -0.2(2)
C33 C32 C37 C38 177.85(18)
C36 C37 C38 C39 -179.6(2)
C32 C37 C38 C39 0.4(2)
C37 C38 C39 N8 -0.5(2)
C32 N8 C39 C38 0.4(2)
C44 N9 C40 C41 56.9(2)
C52 N9 C40 C41 -60.9(2)
C48 N9 C40 C41 177.20(16)
N9 C40 C41 C42 178.66(16)
C40 C41 C42 C43 65.5(2)
C40 N9 C44 C45 62.0(2)
C52 N9 C44 C45 -177.00(16)
C48 N9 C44 C45 -55.6(2)
N9 C44 C45 C46 -179.64(17)
C44 C45 C46 C47 -178.54(18)
C40 N9 C48 C49 -177.50(15)
C44 N9 C48 C49 -57.3(2)
C52 N9 C48 C49 60.77(19)
N9 C48 C49 C50 164.95(16)
C48 C49 C50 C51 -177.00(16)
C40 N9 C52 C53 -55.8(2)
C44 N9 C52 C53 -176.36(16)
C48 N9 C52 C53 62.8(2)
N9 C52 C53 C54 -177.67(16)
C52 C53 C54 C55 -71.7(2)
C60 N10 C56 C57 59.5(2)
C64 N10 C56 C57 -178.92(17)
C68 N10 C56 C57 -58.8(2)
N10 C56 C57 C58 166.28(17)
C56 C57 C58 C59 176.00(19)
C56 N10 C60 C61 63.6(2)
C64 N10 C60 C61 -54.6(2)
C68 N10 C60 C61 -175.46(17)
N10 C60 C61 C62 -170.92(17)
C60 C61 C62 C63 -177.34(17)
C60 N10 C64 C65 -60.9(2)
C56 N10 C64 C65 177.45(17)
C68 N10 C64 C65 57.4(2)
N10 C64 C65 C66A -177.91(18)
C64 C65 C66A C67A 176.1(2)
C60 N10 C68 C69 -173.19(18)
C56 N10 C68 C69 -51.6(2)
C64 N10 C68 C69 65.5(2)
N10 C68 C69 C70A -169.77(17)
C68 C69 C70A C71A 77.3(2)
